data_4134545
loop_
_publ_author_name
'Stevens, Hendrik'
'Duan, Peng-Cheng'
'Dechert, Sebastian'
'Meyer, Franc'

_publ_section_title
;
 Competing H2 versus Intramolecular C-H Activation at a Dinuclear Nickel
 Complex via Metal-Metal Cooperative Oxidative Addition.
;
_journal_name_full 'Journal of the American Chemical Society'
_journal_paper_doi 10.1021/jacs.0c00758
_journal_year 2020
_chemical_formula_moiety 'C51 H47 N6 Ni2 -, C18 H36 K N2 O6 +, 2(C4 H8 O)'
_chemical_formula_sum 'C77 H99 K N8 Ni2 O8'
_chemical_formula_weight 1421.16
_space_group_crystal_system monoclinic
_space_group_IT_number 14
_space_group_name_Hall '-P 2yn'
_space_group_name_H-M_alt 'P 1 21/n 1'
_atom_sites_solution_hydrogens mixed
_audit_creation_method SHELXL-2018/3
_cell_angle_alpha 90
_cell_angle_beta 95.2380(10)
_cell_angle_gamma 90
_cell_formula_units_Z 4
_cell_length_a 15.3579(3)
_cell_length_b 17.4833(2)
_cell_length_c 27.2615(5)
_cell_measurement_reflns_used 80822
_cell_measurement_temperature 133(2)
_cell_measurement_theta_max 25.741
_cell_measurement_theta_min 1.385
_cell_volume 7289.3(2)
_computing_cell_refinement 'X-AREA (Stoe & Cie, 2015)'
_computing_data_collection 'X-AREA (Stoe & Cie, 2015)'
_computing_data_reduction 'X-AREA (Stoe & Cie, 2015)'
_computing_molecular_graphics 'DIAMOND (Brandenburg, 2012)'
_computing_publication_material 'SHELXL-2018/3 (Sheldrick, 2018)'
_computing_structure_refinement 'SHELXL-2018/3 (Sheldrick, 2018)'
_computing_structure_solution 'SHELXT-2018/2 (Sheldrick, 2018)'
_diffrn_ambient_temperature 133(2)
_diffrn_measured_fraction_theta_full 1.000
_diffrn_measured_fraction_theta_max 0.988
_diffrn_measurement_device_type 'Stoe IPDS II'
_diffrn_measurement_method \w
_diffrn_radiation_type MoK\a
_diffrn_radiation_wavelength 0.71073
_diffrn_reflns_av_R_equivalents 0.0447
_diffrn_reflns_av_unetI/netI 0.0220
_diffrn_reflns_Laue_measured_fraction_full 1.000
_diffrn_reflns_Laue_measured_fraction_max 0.988
_diffrn_reflns_limit_h_max 18
_diffrn_reflns_limit_h_min -18
_diffrn_reflns_limit_k_max 21
_diffrn_reflns_limit_k_min -20
_diffrn_reflns_limit_l_max 33
_diffrn_reflns_limit_l_min -33
_diffrn_reflns_number 80822
_diffrn_reflns_point_group_measured_fraction_full 1.000
_diffrn_reflns_point_group_measured_fraction_max 0.988
_diffrn_reflns_theta_full 25.242
_diffrn_reflns_theta_max 25.741
_diffrn_reflns_theta_min 1.385
_diffrn_source 'fine-focus sealed tube'
_exptl_absorpt_coefficient_mu 0.634
_exptl_absorpt_correction_T_max 0.8880
_exptl_absorpt_correction_T_min 0.7545
_exptl_absorpt_correction_type numerical
_exptl_absorpt_process_details 'X-RED (Stoe & Cie, 2015)'
_exptl_crystal_colour orange
_exptl_crystal_density_diffrn 1.295
_exptl_crystal_description block
_exptl_crystal_F_000 3024
_exptl_crystal_size_max 0.430
_exptl_crystal_size_mid 0.320
_exptl_crystal_size_min 0.250
_refine_diff_density_max 0.292
_refine_diff_density_min -0.336
_refine_diff_density_rms 0.044
_refine_ls_extinction_method none
_refine_ls_goodness_of_fit_ref 1.051
_refine_ls_hydrogen_treatment mixed
_refine_ls_matrix_type full
_refine_ls_number_parameters 923
_refine_ls_number_reflns 13774
_refine_ls_number_restraints 110
_refine_ls_restrained_S_all 1.065
_refine_ls_R_factor_all 0.0495
_refine_ls_R_factor_gt 0.0340
_refine_ls_shift/su_max 0.003
_refine_ls_shift/su_mean 0.000
_refine_ls_structure_factor_coef Fsqd
_refine_ls_weighting_details 'w=1/[\s^2^(Fo^2^)+(0.0429P)^2^+2.9109P] where P=(Fo^2^+2Fc^2^)/3'
_refine_ls_weighting_scheme calc
_refine_ls_wR_factor_gt 0.0828
_refine_ls_wR_factor_ref 0.0906
_reflns_Friedel_coverage 0.000
_reflns_number_gt 10916
_reflns_number_total 13774
_reflns_threshold_expression 'I > 2\s(I)'
_cod_data_source_file ja0c00758_si_002.cif
_cod_data_source_block 3Kcrypt-hs296
_cod_original_sg_symbol_H-M 'P 21/n'
_cod_database_code 4134545
_shelx_shelxl_version_number 2018/3
_shelx_space_group_comment
;
The symmetry employed for this shelxl refinement is uniquely defined
by the following loop, which should always be used as a source of
symmetry information in preference to the above space-group names.
They are only intended as comments.
;
_shelx_estimated_absorpt_t_min 0.772
_shelx_estimated_absorpt_t_max 0.858

loop_
_space_group_symop_operation_xyz
'x, y, z'
'-x+1/2, y+1/2, -z+1/2'
'-x, -y, -z'
'x-1/2, -y-1/2, z-1/2'

loop_
_atom_site_label
_atom_site_type_symbol
_atom_site_fract_x
_atom_site_fract_y
_atom_site_fract_z
_atom_site_U_iso_or_equiv
_atom_site_adp_type
_atom_site_occupancy
_atom_site_site_symmetry_order
_atom_site_calc_flag
_atom_site_refinement_flags_posn
_atom_site_refinement_flags_adp
_atom_site_refinement_flags_occupancy
_atom_site_disorder_assembly
_atom_site_disorder_group
Ni1 Ni 0.51085(2) 0.91066(2) 0.17095(2) 0.03155(7) Uani 1 1 d . . . . .
H1 H 0.4531(14) 0.8833(12) 0.2032(8) 0.046(6) Uiso 1 1 d . . . . .
Ni2 Ni 0.52155(2) 0.90412(2) 0.31980(2) 0.03259(7) Uani 1 1 d . . . . .
H2 H 0.4760(14) 0.8566(12) 0.2837(8) 0.045(6) Uiso 1 1 d . . . . .
N1 N 0.58302(10) 0.95219(9) 0.22296(6) 0.0331(4) Uani 1 1 d . . . . .
N2 N 0.58566(10) 0.95174(9) 0.27345(6) 0.0336(4) Uani 1 1 d . . . . .
N3 N 0.59060(11) 0.95806(9) 0.13021(6) 0.0358(4) Uani 1 1 d . . . . .
N4 N 0.43634(10) 0.87025(9) 0.11926(6) 0.0331(3) Uani 1 1 d . . . . .
N5 N 0.59593(11) 0.96188(9) 0.36647(6) 0.0371(4) Uani 1 1 d . . . . .
N6 N 0.45391(11) 0.85946(9) 0.36549(6) 0.0351(4) Uani 1 1 d . . . . .
C1 C 0.69826(13) 1.02273(12) 0.25266(8) 0.0396(5) Uani 1 1 d . . . . .
H1A H 0.748908 1.054172 0.254637 0.048 Uiso 1 1 calc R U . . .
C2 C 0.65094(13) 0.99495(11) 0.21070(8) 0.0356(4) Uani 1 1 d . . . . .
C3 C 0.65472(13) 0.99411(11) 0.29111(8) 0.0363(4) Uani 1 1 d . . . . .
C4 C 0.66074(13) 1.00268(12) 0.15694(8) 0.0391(5) Uani 1 1 d . . . . .
H4A H 0.656223 1.057098 0.147002 0.047 Uiso 1 1 calc R U . . .
H4B H 0.718542 0.983130 0.149416 0.047 Uiso 1 1 calc R U . . .
C5 C 0.58468(13) 0.95701(11) 0.08170(7) 0.0368(4) Uani 1 1 d . . . . .
C6 C 0.52093(14) 0.91279(11) 0.05401(7) 0.0375(4) Uani 1 1 d . . . . .
H6 H 0.526235 0.909344 0.019628 0.045 Uiso 1 1 calc R U . . .
C7 C 0.45126(13) 0.87374(11) 0.07147(7) 0.0354(4) Uani 1 1 d . . . . .
C8 C 0.64598(14) 1.00408(13) 0.05400(8) 0.0437(5) Uani 1 1 d . . . . .
H8A H 0.631275 0.997546 0.018509 0.066 Uiso 1 1 calc R U . . .
H8B H 0.706251 0.987213 0.062775 0.066 Uiso 1 1 calc R U . . .
H8C H 0.640362 1.058136 0.062682 0.066 Uiso 1 1 calc R U . . .
C9 C 0.38873(14) 0.83374(12) 0.03336(7) 0.0397(5) Uani 1 1 d . . . . .
H9A H 0.416391 0.828474 0.002527 0.060 Uiso 1 1 calc R U . . .
H9B H 0.335093 0.864012 0.027441 0.060 Uiso 1 1 calc R U . . .
H9C H 0.374381 0.782950 0.045513 0.060 Uiso 1 1 calc R U . . .
C10 C 0.35220(13) 0.84573(11) 0.13126(7) 0.0337(4) Uani 1 1 d . . . . .
C11 C 0.27775(13) 0.89175(11) 0.11937(7) 0.0352(4) Uani 1 1 d . . . . .
C12 C 0.19739(14) 0.86927(12) 0.13509(8) 0.0401(5) Uani 1 1 d . . . . .
H12 H 0.147271 0.900223 0.127050 0.048 Uiso 1 1 calc R U . . .
C13 C 0.18920(14) 0.80319(12) 0.16200(8) 0.0424(5) Uani 1 1 d . . . . .
H13 H 0.134385 0.789153 0.172880 0.051 Uiso 1 1 calc R U . . .
C14 C 0.26215(14) 0.75775(12) 0.17284(8) 0.0413(5) Uani 1 1 d . . . . .
H14 H 0.256602 0.711896 0.190998 0.050 Uiso 1 1 calc R U . . .
C15 C 0.34341(13) 0.77738(11) 0.15788(7) 0.0351(4) Uani 1 1 d . . . . .
C16 C 0.27908(13) 0.96510(11) 0.09161(7) 0.0356(4) Uani 1 1 d . . . . .
C17 C 0.34223(14) 1.02150(11) 0.10165(8) 0.0403(5) Uani 1 1 d . . . . .
H17 H 0.389586 1.012558 0.125898 0.048 Uiso 1 1 calc R U . . .
C18 C 0.33664(16) 1.09048(12) 0.07663(8) 0.0467(5) Uani 1 1 d . . . . .
H18 H 0.379822 1.128644 0.084190 0.056 Uiso 1 1 calc R U . . .
C19 C 0.26877(17) 1.10449(13) 0.04069(8) 0.0491(6) Uani 1 1 d . . . . .
H19 H 0.264885 1.152188 0.023937 0.059 Uiso 1 1 calc R U . . .
C20 C 0.20711(15) 1.04864(13) 0.02952(8) 0.0463(5) Uani 1 1 d . . . . .
H20 H 0.161060 1.057329 0.004438 0.056 Uiso 1 1 calc R U . . .
C21 C 0.21188(14) 0.98001(12) 0.05462(8) 0.0410(5) Uani 1 1 d . . . . .
H21 H 0.168626 0.942059 0.046633 0.049 Uiso 1 1 calc R U . . .
C22 C 0.41819(13) 0.72455(11) 0.17155(8) 0.0379(5) Uani 1 1 d . . . . .
C23 C 0.43966(15) 0.70639(12) 0.22092(8) 0.0436(5) Uani 1 1 d . . . . .
H23 H 0.410763 0.731823 0.245613 0.052 Uiso 1 1 calc R U . . .
C24 C 0.50233(16) 0.65198(13) 0.23442(9) 0.0492(6) Uani 1 1 d . . . . .
H24 H 0.516992 0.640935 0.268288 0.059 Uiso 1 1 calc R U . . .
C25 C 0.54383(16) 0.61351(13) 0.19903(10) 0.0514(6) Uani 1 1 d . . . . .
H25 H 0.585396 0.574740 0.208399 0.062 Uiso 1 1 calc R U . . .
C26 C 0.52465(15) 0.63165(13) 0.14975(9) 0.0491(5) Uani 1 1 d . . . . .
H26 H 0.553714 0.605917 0.125244 0.059 Uiso 1 1 calc R U . . .
C27 C 0.46264(14) 0.68769(12) 0.13627(8) 0.0432(5) Uani 1 1 d . . . . .
H27 H 0.450612 0.700864 0.102528 0.052 Uiso 1 1 calc R U . . .
C28 C 0.66703(14) 1.00310(12) 0.34588(8) 0.0406(5) Uani 1 1 d . . . . .
H28A H 0.724220 0.981745 0.358902 0.049 Uiso 1 1 calc R U . . .
H28B H 0.665434 1.057907 0.354882 0.049 Uiso 1 1 calc R U . . .
C29 C 0.58959(14) 0.96419(11) 0.41445(8) 0.0402(5) Uani 1 1 d . . . . .
C30 C 0.52268(15) 0.92651(12) 0.43636(8) 0.0431(5) Uani 1 1 d . . . . .
H30 H 0.519604 0.935554 0.470522 0.052 Uiso 1 1 calc R U . . .
C31 C 0.45983(14) 0.87703(12) 0.41359(8) 0.0401(5) Uani 1 1 d . . . . .
C32 C 0.65680(17) 1.00719(13) 0.44808(8) 0.0505(6) Uani 1 1 d . . . . .
H32A H 0.639182 1.006967 0.481740 0.076 Uiso 1 1 calc R U . . .
H32B H 0.660748 1.060086 0.436598 0.076 Uiso 1 1 calc R U . . .
H32C H 0.713903 0.982315 0.447650 0.076 Uiso 1 1 calc R U . . .
C33 C 0.39593(16) 0.84262(14) 0.44636(8) 0.0486(5) Uani 1 1 d . . . . .
H33A H 0.397608 0.871627 0.477187 0.073 Uiso 1 1 calc R U . . .
H33B H 0.411951 0.789274 0.453596 0.073 Uiso 1 1 calc R U . . .
H33C H 0.336791 0.844631 0.429536 0.073 Uiso 1 1 calc R U . . .
C34 C 0.38972(13) 0.80350(11) 0.34887(7) 0.0355(4) Uani 1 1 d . . . . .
C35 C 0.31295(13) 0.82702(11) 0.32085(7) 0.0363(4) Uani 1 1 d . . . . .
C36 C 0.24939(14) 0.77294(12) 0.30570(8) 0.0398(5) Uani 1 1 d . . . . .
H36 H 0.198625 0.788583 0.285691 0.048 Uiso 1 1 calc R U . . .
C37 C 0.25885(14) 0.69691(12) 0.31926(8) 0.0420(5) Uani 1 1 d . . . . .
H37 H 0.213519 0.661209 0.310343 0.050 Uiso 1 1 calc R U . . .
C38 C 0.33504(14) 0.67357(12) 0.34593(8) 0.0415(5) Uani 1 1 d . . . . .
H38 H 0.342127 0.621204 0.354719 0.050 Uiso 1 1 calc R U . . .
C39 C 0.40176(13) 0.72524(11) 0.36023(7) 0.0368(4) Uani 1 1 d . . . . .
C40 C 0.29585(13) 0.90825(11) 0.30634(8) 0.0362(4) Uani 1 1 d . . . . .
C41 C 0.29715(13) 0.92912(12) 0.25719(8) 0.0380(5) Uani 1 1 d . . . . .
H41 H 0.315322 0.893024 0.234148 0.046 Uiso 1 1 calc R U . . .
C42 C 0.27222(14) 1.00205(12) 0.24135(8) 0.0410(5) Uani 1 1 d . . . . .
H42 H 0.273964 1.015847 0.207748 0.049 Uiso 1 1 calc R U . . .
C43 C 0.24481(14) 1.05460(12) 0.27469(8) 0.0429(5) Uani 1 1 d . . . . .
H43 H 0.226182 1.104079 0.263815 0.051 Uiso 1 1 calc R U . . .
C44 C 0.24458(15) 1.03508(12) 0.32367(9) 0.0467(5) Uani 1 1 d . . . . .
H44 H 0.226621 1.071419 0.346615 0.056 Uiso 1 1 calc R U . . .
C45 C 0.27059(15) 0.96227(12) 0.33958(8) 0.0442(5) Uani 1 1 d . . . . .
H45 H 0.271058 0.949412 0.373463 0.053 Uiso 1 1 calc R U . . .
C46 C 0.48398(14) 0.69447(11) 0.38666(8) 0.0388(5) Uani 1 1 d . . . . .
C47 C 0.47960(15) 0.64576(12) 0.42673(8) 0.0446(5) Uani 1 1 d . . . . .
H47 H 0.424543 0.635681 0.438682 0.054 Uiso 1 1 calc R U . . .
C48 C 0.55399(16) 0.61176(13) 0.44947(9) 0.0500(6) Uani 1 1 d . . . . .
H48 H 0.549614 0.579041 0.476960 0.060 Uiso 1 1 calc R U . . .
C49 C 0.63389(17) 0.62501(14) 0.43258(10) 0.0560(6) Uani 1 1 d . . . . .
H49 H 0.684926 0.601443 0.448094 0.067 Uiso 1 1 calc R U . . .
C50 C 0.63951(16) 0.67309(14) 0.39266(10) 0.0560(6) Uani 1 1 d . . . . .
H50 H 0.694663 0.681970 0.380508 0.067 Uiso 1 1 calc R U . . .
C51 C 0.56526(15) 0.70852(13) 0.37019(9) 0.0478(5) Uani 1 1 d . . . . .
H51 H 0.570231 0.742533 0.343407 0.057 Uiso 1 1 calc R U . . .
K1 K 0.91324(3) 0.79332(2) 0.21910(2) 0.03926(11) Uani 1 1 d . . . . .
O11 O 0.99319(10) 0.92285(9) 0.26506(7) 0.0532(4) Uani 1 1 d . . . . .
O12 O 0.98599(11) 0.90778(8) 0.15992(6) 0.0521(4) Uani 1 1 d . . . . .
O13 O 1.02714(9) 0.68464(8) 0.26930(5) 0.0424(3) Uani 1 1 d . . . . .
O14 O 0.97166(10) 0.66981(8) 0.16612(5) 0.0441(3) Uani 1 1 d . . . . .
O15 O 0.77182(10) 0.77394(9) 0.27878(6) 0.0493(4) Uani 1 1 d . . . . .
O16 O 0.74605(9) 0.79719(9) 0.17208(6) 0.0475(4) Uani 1 1 d . . . . .
N11 N 0.94489(13) 0.80080(11) 0.33144(7) 0.0495(5) Uani 1 1 d . . . . .
N12 N 0.88390(13) 0.79054(10) 0.10600(7) 0.0467(4) Uani 1 1 d . . . . .
C61 C 0.97042(18) 0.87899(15) 0.34572(10) 0.0615(7) Uani 1 1 d . . . . .
H61A H 0.996754 0.878618 0.380249 0.074 Uiso 1 1 calc R U . . .
H61B H 0.917325 0.911314 0.344320 0.074 Uiso 1 1 calc R U . . .
C62 C 1.03398(17) 0.91400(15) 0.31388(11) 0.0641(8) Uani 1 1 d . . . . .
H62A H 1.053208 0.964473 0.327297 0.077 Uiso 1 1 calc R U . . .
H62B H 1.086117 0.880789 0.313421 0.077 Uiso 1 1 calc R U . . .
C63 C 1.05026(17) 0.96106(14) 0.23464(12) 0.0634(7) Uani 1 1 d . . . . .
H63A H 1.101678 0.928397 0.230376 0.076 Uiso 1 1 calc R U . . .
H63B H 1.071248 1.009363 0.250571 0.076 Uiso 1 1 calc R U . . .
C64 C 1.00303(19) 0.97786(13) 0.18573(12) 0.0646(8) Uani 1 1 d . . . . .
H64A H 0.947311 1.004361 0.190111 0.078 Uiso 1 1 calc R U . . .
H64B H 1.039017 1.011708 0.166603 0.078 Uiso 1 1 calc R U . . .
C65 C 0.95124(19) 0.91988(14) 0.11066(10) 0.0612(7) Uani 1 1 d . . . . .
H65A H 0.990092 0.954215 0.093709 0.073 Uiso 1 1 calc R U . . .
H65B H 0.892906 0.944135 0.110040 0.073 Uiso 1 1 calc R U . . .
C66 C 0.94392(18) 0.84353(14) 0.08493(9) 0.0575(6) Uani 1 1 d . . . . .
H66A H 0.923882 0.851904 0.049787 0.069 Uiso 1 1 calc R U . . .
H66B H 1.002625 0.819794 0.086448 0.069 Uiso 1 1 calc R U . . .
C67 C 1.01517(17) 0.74633(15) 0.34689(9) 0.0559(6) Uani 1 1 d . . . . .
H67A H 1.013918 0.735402 0.382451 0.067 Uiso 1 1 calc R U . . .
H67B H 1.072286 0.770147 0.342153 0.067 Uiso 1 1 calc R U . . .
C68 C 1.00738(17) 0.67258(14) 0.31884(9) 0.0518(6) Uani 1 1 d . . . . .
H68A H 1.048267 0.634435 0.334881 0.062 Uiso 1 1 calc R U . . .
H68B H 0.947208 0.652333 0.319011 0.062 Uiso 1 1 calc R U . . .
C69 C 1.02087(15) 0.61341(12) 0.24318(8) 0.0433(5) Uani 1 1 d . . . . .
H69A H 0.961320 0.592073 0.244033 0.052 Uiso 1 1 calc R U . . .
H69B H 1.063044 0.576378 0.259314 0.052 Uiso 1 1 calc R U . . .
C70 C 1.03998(14) 0.62513(12) 0.19082(8) 0.0439(5) Uani 1 1 d . . . . .
H70A H 1.096678 0.651762 0.189813 0.053 Uiso 1 1 calc R U . . .
H70B H 1.043816 0.575054 0.174202 0.053 Uiso 1 1 calc R U . . .
C71 C 0.98073(16) 0.67586(13) 0.11489(8) 0.0499(6) Uani 1 1 d . . . . .
H71A H 0.989228 0.624472 0.100844 0.060 Uiso 1 1 calc R U . . .
H71B H 1.032375 0.707578 0.109445 0.060 Uiso 1 1 calc R U . . .
C72 C 0.89919(18) 0.71211(14) 0.09006(9) 0.0539(6) Uani 1 1 d . . . . .
H72A H 0.903232 0.712106 0.054028 0.065 Uiso 1 1 calc R U . . .
H72B H 0.848205 0.680327 0.096671 0.065 Uiso 1 1 calc R U . . .
C73 C 0.86432(17) 0.78044(17) 0.35328(9) 0.0613(7) Uani 1 1 d . . . . .
H73A H 0.867576 0.799922 0.387496 0.074 Uiso 1 1 calc R U . . .
H73B H 0.859338 0.724034 0.354575 0.074 Uiso 1 1 calc R U . . .
C74 C 0.78411(16) 0.81251(15) 0.32476(9) 0.0560(6) Uani 1 1 d . . . . .
H74A H 0.732416 0.804986 0.343419 0.067 Uiso 1 1 calc R U . . .
H74B H 0.791538 0.868032 0.319365 0.067 Uiso 1 1 calc R U . . .
C75 C 0.69416(15) 0.80181(14) 0.25151(10) 0.0534(6) Uani 1 1 d . . . . .
H75A H 0.697867 0.858062 0.248105 0.064 Uiso 1 1 calc R U . . .
H75B H 0.642760 0.789922 0.269588 0.064 Uiso 1 1 calc R U . . .
C76 C 0.68304(15) 0.76619(14) 0.20196(10) 0.0533(6) Uani 1 1 d . . . . .
H76A H 0.690884 0.710119 0.204913 0.064 Uiso 1 1 calc R U . . .
H76B H 0.623323 0.776318 0.186465 0.064 Uiso 1 1 calc R U . . .
C77 C 0.72697(16) 0.77608(15) 0.12199(9) 0.0550(6) Uani 1 1 d . . . . .
H77A H 0.667261 0.793129 0.110124 0.066 Uiso 1 1 calc R U . . .
H77B H 0.729584 0.719757 0.118674 0.066 Uiso 1 1 calc R U . . .
C78 C 0.79235(17) 0.81265(15) 0.09187(9) 0.0564(6) Uani 1 1 d . . . . .
H78A H 0.777486 0.799055 0.056850 0.068 Uiso 1 1 calc R U . . .
H78B H 0.787291 0.868885 0.094746 0.068 Uiso 1 1 calc R U . . .
O21 O 0.79388(13) 0.86120(12) 0.49962(8) 0.0765(6) Uani 1 1 d D . . . .
C81 C 0.72917(19) 0.80757(16) 0.48025(11) 0.0663(7) Uani 1 1 d D . . . .
H81A H 0.757432 0.760963 0.468503 0.080 Uiso 1 1 calc R U . . .
H81B H 0.692374 0.830377 0.452303 0.080 Uiso 1 1 calc R U . . .
C82 C 0.67442(19) 0.78820(17) 0.52162(12) 0.0713(8) Uani 1 1 d D . . . .
H82A H 0.697753 0.742837 0.540174 0.086 Uiso 1 1 calc R U . . .
H82B H 0.612856 0.778472 0.509126 0.086 Uiso 1 1 calc R U . . .
C83 C 0.68238(18) 0.85961(17) 0.55328(10) 0.0647(7) Uani 1 1 d D . . . .
H83A H 0.637553 0.897939 0.541926 0.078 Uiso 1 1 calc R U . . .
H83B H 0.676717 0.847390 0.588305 0.078 Uiso 1 1 calc R U . . .
C84 C 0.77227(18) 0.88756(18) 0.54603(11) 0.0669(7) Uani 1 1 d D . . . .
H84A H 0.773894 0.944146 0.547081 0.080 Uiso 1 1 calc R U . . .
H84B H 0.814744 0.867685 0.572472 0.080 Uiso 1 1 calc R U . . .
O22A O 0.1643(8) 0.8764(8) 0.4750(7) 0.157(5) Uani 0.477(15) 1 d D U P A 1
C91A C 0.0839(8) 0.9264(6) 0.4819(4) 0.088(3) Uani 0.477(15) 1 d D U P A 1
H91A H 0.098578 0.970026 0.504218 0.105 Uiso 0.477(15) 1 calc R U P A 1
H91B H 0.056215 0.945577 0.449992 0.105 Uiso 0.477(15) 1 calc R U P A 1
C92A C 0.0282(8) 0.8698(8) 0.5042(5) 0.143(7) Uani 0.477(15) 1 d D U P A 1
H92A H 0.012225 0.888435 0.536441 0.172 Uiso 0.477(15) 1 calc R U P A 1
H92B H -0.026102 0.861000 0.482470 0.172 Uiso 0.477(15) 1 calc R U P A 1
C93A C 0.0788(6) 0.7987(7) 0.5105(5) 0.096(3) Uani 0.477(15) 1 d D U P A 1
H93A H 0.071232 0.775643 0.542993 0.115 Uiso 0.477(15) 1 calc R U P A 1
H93B H 0.058535 0.761419 0.484554 0.115 Uiso 0.477(15) 1 calc R U P A 1
C94A C 0.1662(5) 0.8167(6) 0.5071(5) 0.100(3) Uani 0.477(15) 1 d D U P A 1
H94A H 0.194945 0.831575 0.539673 0.120 Uiso 0.477(15) 1 calc R U P A 1
H94B H 0.197862 0.772595 0.494464 0.120 Uiso 0.477(15) 1 calc R U P A 1
O22B O 0.1455(8) 0.8994(7) 0.4563(5) 0.146(4) Uani 0.523(15) 1 d D U P A 2
C91B C 0.0940(14) 0.9275(9) 0.4970(10) 0.270(14) Uani 0.523(15) 1 d D U P A 2
H91C H 0.130935 0.930676 0.528674 0.324 Uiso 0.523(15) 1 calc R U P A 2
H91D H 0.067732 0.978241 0.489137 0.324 Uiso 0.523(15) 1 calc R U P A 2
C92B C 0.0277(7) 0.8695(10) 0.4987(6) 0.166(6) Uani 0.523(15) 1 d D U P A 2
H92C H -0.019773 0.876597 0.471980 0.199 Uiso 0.523(15) 1 calc R U P A 2
H92D H 0.002355 0.869524 0.530826 0.199 Uiso 0.523(15) 1 calc R U P A 2
C93B C 0.0784(10) 0.7969(8) 0.4915(8) 0.172(8) Uani 0.523(15) 1 d D U P A 2
H93C H 0.091589 0.770703 0.523545 0.207 Uiso 0.523(15) 1 calc R U P A 2
H93D H 0.043249 0.761871 0.469106 0.207 Uiso 0.523(15) 1 calc R U P A 2
C94B C 0.1547(7) 0.8153(5) 0.4718(6) 0.116(4) Uani 0.523(15) 1 d D U P A 2
H94C H 0.162943 0.782451 0.443042 0.139 Uiso 0.523(15) 1 calc R U P A 2
H94D H 0.205331 0.808422 0.496612 0.139 Uiso 0.523(15) 1 calc R U P A 2

loop_
_atom_site_aniso_label
_atom_site_aniso_U_11
_atom_site_aniso_U_22
_atom_site_aniso_U_33
_atom_site_aniso_U_23
_atom_site_aniso_U_13
_atom_site_aniso_U_12
Ni1 0.03350(13) 0.03385(13) 0.02702(13) 0.00096(10) 0.00119(10) -0.00316(10)
Ni2 0.03554(14) 0.03443(13) 0.02721(13) -0.00122(10) -0.00038(10) -0.00105(10)
N1 0.0343(9) 0.0348(8) 0.0303(9) 0.0011(7) 0.0031(7) -0.0009(7)
N2 0.0358(9) 0.0345(8) 0.0296(9) -0.0018(7) -0.0023(7) 0.0001(7)
N3 0.0381(9) 0.0367(9) 0.0325(9) 0.0010(7) 0.0025(7) -0.0021(7)
N4 0.0364(9) 0.0343(8) 0.0286(9) 0.0018(7) 0.0030(7) -0.0019(7)
N5 0.0427(9) 0.0357(9) 0.0321(9) -0.0006(7) -0.0006(7) 0.0024(7)
N6 0.0396(9) 0.0361(9) 0.0291(9) -0.0014(7) 0.0005(7) 0.0017(7)
C1 0.0342(10) 0.0412(11) 0.0428(12) -0.0019(9) -0.0009(9) -0.0056(9)
C2 0.0348(10) 0.0361(10) 0.0362(11) -0.0010(8) 0.0048(8) -0.0026(8)
C3 0.0354(10) 0.0363(10) 0.0361(11) -0.0028(8) -0.0034(9) -0.0013(8)
C4 0.0366(11) 0.0404(11) 0.0408(12) -0.0007(9) 0.0057(9) -0.0069(9)
C5 0.0400(11) 0.0365(10) 0.0345(11) 0.0042(8) 0.0063(9) 0.0041(9)
C6 0.0446(11) 0.0406(11) 0.0277(10) 0.0010(8) 0.0055(9) -0.0010(9)
C7 0.0420(11) 0.0336(10) 0.0300(11) 0.0012(8) 0.0005(8) 0.0019(9)
C8 0.0462(12) 0.0487(12) 0.0370(12) 0.0041(9) 0.0075(10) -0.0039(10)
C9 0.0483(12) 0.0417(11) 0.0285(11) -0.0004(8) 0.0007(9) -0.0016(9)
C10 0.0391(11) 0.0360(10) 0.0253(10) -0.0030(8) -0.0012(8) -0.0055(8)
C11 0.0401(11) 0.0367(10) 0.0281(10) -0.0021(8) -0.0003(8) -0.0039(8)
C12 0.0406(11) 0.0423(11) 0.0370(11) -0.0036(9) 0.0010(9) -0.0010(9)
C13 0.0391(11) 0.0449(12) 0.0438(13) -0.0030(10) 0.0069(9) -0.0073(9)
C14 0.0472(12) 0.0385(11) 0.0380(12) 0.0015(9) 0.0030(9) -0.0089(9)
C15 0.0394(11) 0.0352(10) 0.0302(10) -0.0005(8) -0.0001(8) -0.0046(8)
C16 0.0417(11) 0.0374(10) 0.0277(10) -0.0019(8) 0.0033(8) 0.0033(9)
C17 0.0490(12) 0.0385(11) 0.0323(11) -0.0007(8) -0.0023(9) 0.0004(9)
C18 0.0649(15) 0.0374(11) 0.0371(12) -0.0003(9) 0.0000(10) -0.0043(10)
C19 0.0700(16) 0.0419(12) 0.0347(12) 0.0036(9) 0.0020(11) 0.0102(11)
C20 0.0526(13) 0.0525(13) 0.0329(12) 0.0007(10) -0.0005(10) 0.0149(11)
C21 0.0424(11) 0.0475(12) 0.0328(11) -0.0021(9) 0.0019(9) 0.0042(9)
C22 0.0405(11) 0.0331(10) 0.0394(12) 0.0018(8) -0.0004(9) -0.0069(8)
C23 0.0514(13) 0.0383(11) 0.0405(12) 0.0021(9) 0.0003(10) -0.0049(10)
C24 0.0558(14) 0.0419(12) 0.0476(14) 0.0075(10) -0.0079(11) -0.0065(10)
C25 0.0471(13) 0.0390(12) 0.0655(17) 0.0073(11) -0.0097(12) -0.0010(10)
C26 0.0470(13) 0.0441(12) 0.0557(15) -0.0026(11) 0.0025(11) 0.0008(10)
C27 0.0447(12) 0.0429(11) 0.0411(12) 0.0013(9) -0.0007(10) -0.0005(10)
C28 0.0400(11) 0.0408(11) 0.0393(12) -0.0047(9) -0.0061(9) -0.0019(9)
C29 0.0517(12) 0.0359(10) 0.0311(11) -0.0037(8) -0.0072(9) 0.0050(9)
C30 0.0595(14) 0.0422(11) 0.0267(11) -0.0042(9) -0.0002(10) 0.0024(10)
C31 0.0483(12) 0.0396(11) 0.0324(11) 0.0021(9) 0.0039(9) 0.0054(9)
C32 0.0686(16) 0.0446(12) 0.0360(12) -0.0042(10) -0.0082(11) -0.0044(11)
C33 0.0603(14) 0.0553(13) 0.0310(12) -0.0018(10) 0.0089(10) 0.0010(11)
C34 0.0379(11) 0.0405(11) 0.0291(10) 0.0007(8) 0.0074(8) 0.0009(9)
C35 0.0399(11) 0.0380(10) 0.0316(11) 0.0001(8) 0.0057(8) 0.0006(9)
C36 0.0383(11) 0.0437(11) 0.0370(12) 0.0006(9) 0.0016(9) 0.0007(9)
C37 0.0421(12) 0.0417(11) 0.0419(12) 0.0004(9) 0.0031(9) -0.0053(9)
C38 0.0459(12) 0.0367(11) 0.0424(12) 0.0020(9) 0.0066(10) -0.0020(9)
C39 0.0402(11) 0.0410(11) 0.0296(10) 0.0018(8) 0.0054(8) 0.0020(9)
C40 0.0325(10) 0.0395(11) 0.0361(11) -0.0006(9) 0.0006(8) -0.0016(8)
C41 0.0391(11) 0.0399(11) 0.0346(11) -0.0008(9) 0.0016(9) 0.0013(9)
C42 0.0437(12) 0.0403(11) 0.0378(12) 0.0010(9) -0.0022(9) -0.0020(9)
C43 0.0466(12) 0.0336(10) 0.0468(13) -0.0027(9) -0.0047(10) -0.0016(9)
C44 0.0563(14) 0.0381(11) 0.0457(13) -0.0079(10) 0.0043(11) -0.0010(10)
C45 0.0518(13) 0.0447(12) 0.0360(12) -0.0025(9) 0.0037(10) -0.0013(10)
C46 0.0430(11) 0.0354(10) 0.0379(11) -0.0008(9) 0.0028(9) 0.0020(9)
C47 0.0479(12) 0.0433(12) 0.0423(12) 0.0034(10) 0.0023(10) 0.0005(10)
C48 0.0573(14) 0.0447(12) 0.0467(14) 0.0064(10) -0.0030(11) 0.0037(11)
C49 0.0523(14) 0.0476(13) 0.0655(17) 0.0024(12) -0.0087(12) 0.0098(11)
C50 0.0409(13) 0.0577(14) 0.0700(17) 0.0045(13) 0.0079(12) 0.0053(11)
C51 0.0479(13) 0.0446(12) 0.0517(14) 0.0043(10) 0.0093(11) 0.0027(10)
K1 0.0378(2) 0.0378(2) 0.0413(3) 0.00024(19) -0.00119(19) 0.00096(18)
O11 0.0411(8) 0.0508(9) 0.0674(11) -0.0141(8) 0.0034(8) -0.0057(7)
O12 0.0613(10) 0.0365(8) 0.0604(11) 0.0019(7) 0.0158(8) -0.0022(7)
O13 0.0454(8) 0.0380(8) 0.0426(9) 0.0013(6) -0.0030(7) 0.0011(6)
O14 0.0490(9) 0.0428(8) 0.0402(8) -0.0001(6) 0.0015(7) 0.0089(7)
O15 0.0427(8) 0.0511(9) 0.0543(10) 0.0055(7) 0.0043(7) 0.0093(7)
O16 0.0403(8) 0.0521(9) 0.0487(9) -0.0012(7) -0.0041(7) -0.0021(7)
N11 0.0492(11) 0.0544(11) 0.0439(11) -0.0032(9) -0.0021(9) 0.0097(9)
N12 0.0575(11) 0.0444(10) 0.0375(10) 0.0029(8) 0.0001(9) 0.0060(9)
C61 0.0646(16) 0.0638(16) 0.0534(16) -0.0187(13) -0.0100(13) 0.0147(13)
C62 0.0492(14) 0.0570(15) 0.082(2) -0.0247(14) -0.0159(14) 0.0033(12)
C63 0.0464(14) 0.0475(14) 0.099(2) -0.0236(14) 0.0181(14) -0.0103(11)
C64 0.0690(17) 0.0354(12) 0.094(2) -0.0066(13) 0.0313(16) -0.0090(12)
C65 0.0680(17) 0.0469(14) 0.0710(18) 0.0184(12) 0.0183(14) 0.0052(12)
C66 0.0717(17) 0.0586(15) 0.0430(14) 0.0136(11) 0.0100(12) 0.0118(13)
C67 0.0582(15) 0.0648(15) 0.0425(13) -0.0029(11) -0.0069(11) 0.0141(12)
C68 0.0582(14) 0.0521(13) 0.0433(13) 0.0105(11) -0.0044(11) 0.0098(11)
C69 0.0440(12) 0.0342(10) 0.0505(13) 0.0031(9) -0.0024(10) 0.0032(9)
C70 0.0415(12) 0.0382(11) 0.0517(14) -0.0007(10) 0.0019(10) 0.0044(9)
C71 0.0627(15) 0.0457(12) 0.0418(13) -0.0052(10) 0.0070(11) 0.0063(11)
C72 0.0722(16) 0.0535(13) 0.0344(12) -0.0064(10) -0.0033(11) 0.0082(12)
C73 0.0653(16) 0.0764(17) 0.0430(14) 0.0066(12) 0.0088(12) 0.0148(14)
C74 0.0555(15) 0.0636(15) 0.0502(15) 0.0004(12) 0.0126(12) 0.0112(12)
C75 0.0385(12) 0.0590(14) 0.0635(16) 0.0092(12) 0.0087(11) 0.0077(11)
C76 0.0356(12) 0.0546(14) 0.0684(17) 0.0059(12) -0.0015(11) -0.0020(10)
C77 0.0551(14) 0.0563(14) 0.0499(15) -0.0044(11) -0.0144(12) 0.0049(11)
C78 0.0653(16) 0.0611(15) 0.0404(13) 0.0029(11) -0.0092(11) 0.0132(12)
O21 0.0679(12) 0.0819(13) 0.0826(15) -0.0022(11) 0.0222(11) -0.0067(11)
C81 0.0659(17) 0.0610(16) 0.0713(19) 0.0020(14) 0.0023(14) 0.0088(14)
C82 0.0635(17) 0.0672(17) 0.083(2) 0.0095(15) 0.0047(15) -0.0027(14)
C83 0.0613(16) 0.0798(19) 0.0532(16) 0.0135(14) 0.0059(13) -0.0009(14)
C84 0.0605(16) 0.0797(19) 0.0587(17) 0.0061(14) -0.0045(13) 0.0006(14)
O22A 0.096(6) 0.175(13) 0.208(14) 0.036(8) 0.061(7) 0.012(6)
C91A 0.103(8) 0.096(6) 0.068(5) -0.016(4) 0.031(5) 0.003(5)
C92A 0.130(9) 0.205(11) 0.109(9) 0.102(9) 0.087(8) 0.062(8)
C93A 0.064(4) 0.150(7) 0.074(6) 0.038(5) 0.013(4) 0.013(5)
C94A 0.058(4) 0.140(8) 0.098(8) 0.009(6) -0.011(4) 0.005(4)
O22B 0.158(8) 0.099(5) 0.185(10) 0.039(5) 0.039(7) -0.019(5)
C91B 0.165(15) 0.181(10) 0.49(3) -0.150(19) 0.19(2) -0.050(10)
C92B 0.073(6) 0.273(15) 0.146(12) -0.032(12) -0.015(6) -0.043(7)
C93B 0.160(11) 0.142(8) 0.21(2) 0.077(10) -0.020(9) -0.077(8)
C94B 0.127(7) 0.073(5) 0.144(11) 0.020(6) -0.012(7) 0.004(5)

loop_
_atom_type_symbol
_atom_type_description
_atom_type_scat_dispersion_real
_atom_type_scat_dispersion_imag
_atom_type_scat_source
C C 0.0033 0.0016 'International Tables Vol C Tables 4.2.6.8 and 6.1.1.4'
H H 0.0000 0.0000 'International Tables Vol C Tables 4.2.6.8 and 6.1.1.4'
N N 0.0061 0.0033 'International Tables Vol C Tables 4.2.6.8 and 6.1.1.4'
O O 0.0106 0.0060 'International Tables Vol C Tables 4.2.6.8 and 6.1.1.4'
K K 0.2009 0.2494 'International Tables Vol C Tables 4.2.6.8 and 6.1.1.4'
Ni Ni 0.3393 1.1124 'International Tables Vol C Tables 4.2.6.8 and 6.1.1.4'

loop_
_geom_angle_atom_site_label_1
_geom_angle_atom_site_label_2
_geom_angle_atom_site_label_3
_geom_angle
_geom_angle_site_symmetry_1
_geom_angle_site_symmetry_3
_geom_angle_publ_flag
H1 Ni1 N1 91.3(9) . . ?
H1 Ni1 N4 88.0(9) . . ?
N1 Ni1 N4 178.71(7) . . ?
H1 Ni1 N3 174.1(9) . . ?
N1 Ni1 N3 84.56(7) . . ?
N4 Ni1 N3 96.09(7) . . ?
H2 Ni2 N6 87.1(9) . . ?
H2 Ni2 N2 92.8(9) . . ?
N6 Ni2 N2 177.67(7) . . ?
H2 Ni2 N5 172.9(9) . . ?
N6 Ni2 N5 96.41(7) . . ?
N2 Ni2 N5 83.98(7) . . ?
C2 N1 N2 107.37(15) . . ?
C2 N1 Ni1 116.51(13) . . ?
N2 N1 Ni1 136.12(13) . . ?
C3 N2 N1 107.79(16) . . ?
C3 N2 Ni2 116.76(13) . . ?
N1 N2 Ni2 135.37(12) . . ?
C5 N3 C4 119.07(17) . . ?
C5 N3 Ni1 125.93(14) . . ?
C4 N3 Ni1 114.90(13) . . ?
C7 N4 C10 118.27(16) . . ?
C7 N4 Ni1 124.48(14) . . ?
C10 N4 Ni1 116.42(12) . . ?
C29 N5 C28 119.35(17) . . ?
C29 N5 Ni2 125.43(15) . . ?
C28 N5 Ni2 115.16(13) . . ?
C31 N6 C34 116.65(17) . . ?
C31 N6 Ni2 124.39(14) . . ?
C34 N6 Ni2 118.95(13) . . ?
C2 C1 C3 104.17(17) . . ?
N1 C2 C1 110.40(18) . . ?
N1 C2 C4 116.27(17) . . ?
C1 C2 C4 133.34(18) . . ?
N2 C3 C1 110.28(18) . . ?
N2 C3 C28 116.01(18) . . ?
C1 C3 C28 133.67(18) . . ?
N3 C4 C2 107.69(16) . . ?
N3 C5 C6 121.71(18) . . ?
N3 C5 C8 120.47(19) . . ?
C6 C5 C8 117.81(18) . . ?
C7 C6 C5 127.17(19) . . ?
N4 C7 C6 123.98(18) . . ?
N4 C7 C9 119.26(18) . . ?
C6 C7 C9 116.76(18) . . ?
C15 C10 C11 119.17(18) . . ?
C15 C10 N4 120.22(17) . . ?
C11 C10 N4 120.49(17) . . ?
C12 C11 C10 119.22(18) . . ?
C12 C11 C16 116.79(18) . . ?
C10 C11 C16 123.97(18) . . ?
C13 C12 C11 121.6(2) . . ?
C12 C13 C14 118.9(2) . . ?
C13 C14 C15 121.77(19) . . ?
C14 C15 C10 119.36(19) . . ?
C14 C15 C22 117.65(18) . . ?
C10 C15 C22 122.98(18) . . ?
C17 C16 C21 117.65(19) . . ?
C17 C16 C11 123.44(18) . . ?
C21 C16 C11 118.86(18) . . ?
C18 C17 C16 120.6(2) . . ?
C17 C18 C19 120.7(2) . . ?
C20 C19 C18 119.3(2) . . ?
C19 C20 C21 120.2(2) . . ?
C20 C21 C16 121.4(2) . . ?
C27 C22 C23 118.4(2) . . ?
C27 C22 C15 121.98(19) . . ?
C23 C22 C15 119.38(19) . . ?
C24 C23 C22 120.9(2) . . ?
C25 C24 C23 120.4(2) . . ?
C24 C25 C26 119.7(2) . . ?
C25 C26 C27 119.8(2) . . ?
C22 C27 C26 120.8(2) . . ?
N5 C28 C3 107.49(16) . . ?
N5 C29 C30 122.10(19) . . ?
N5 C29 C32 120.4(2) . . ?
C30 C29 C32 117.47(19) . . ?
C31 C30 C29 127.3(2) . . ?
N6 C31 C30 123.9(2) . . ?
N6 C31 C33 119.79(19) . . ?
C30 C31 C33 116.30(19) . . ?
C35 C34 C39 119.28(18) . . ?
C35 C34 N6 119.38(17) . . ?
C39 C34 N6 121.34(18) . . ?
C36 C35 C34 119.49(19) . . ?
C36 C35 C40 117.76(18) . . ?
C34 C35 C40 122.75(18) . . ?
C37 C36 C35 121.2(2) . . ?
C38 C37 C36 119.2(2) . . ?
C37 C38 C39 121.40(19) . . ?
C38 C39 C34 119.25(19) . . ?
C38 C39 C46 117.91(18) . . ?
C34 C39 C46 122.84(18) . . ?
C45 C40 C41 118.68(19) . . ?
C45 C40 C35 121.84(19) . . ?
C41 C40 C35 119.20(18) . . ?
C42 C41 C40 120.8(2) . . ?
C43 C42 C41 119.8(2) . . ?
C44 C43 C42 120.0(2) . . ?
C43 C44 C45 120.2(2) . . ?
C40 C45 C44 120.5(2) . . ?
C51 C46 C47 118.2(2) . . ?
C51 C46 C39 121.72(19) . . ?
C47 C46 C39 119.94(19) . . ?
C48 C47 C46 121.2(2) . . ?
C49 C48 C47 120.4(2) . . ?
C48 C49 C50 119.3(2) . . ?
C49 C50 C51 120.6(2) . . ?
C46 C51 C50 120.3(2) . . ?
O16 K1 O14 96.19(5) . . ?
O16 K1 O11 122.39(5) . . ?
O14 K1 O11 134.82(5) . . ?
O16 K1 O13 138.01(5) . . ?
O14 K1 O13 61.32(4) . . ?
O11 K1 O13 95.68(5) . . ?
O16 K1 O15 62.84(5) . . ?
O14 K1 O15 120.08(5) . . ?
O11 K1 O15 99.54(5) . . ?
O13 K1 O15 96.49(5) . . ?
O16 K1 O12 96.63(5) . . ?
O14 K1 O12 95.09(5) . . ?
O11 K1 O12 60.75(5) . . ?
O13 K1 O12 118.91(5) . . ?
O15 K1 O12 139.66(5) . . ?
O16 K1 N11 121.27(5) . . ?
O14 K1 N11 121.46(5) . . ?
O11 K1 N11 59.81(5) . . ?
O13 K1 N11 60.85(5) . . ?
O15 K1 N11 59.56(5) . . ?
O12 K1 N11 120.00(5) . . ?
O16 K1 N12 59.37(5) . . ?
O14 K1 N12 59.58(5) . . ?
O11 K1 N12 118.49(5) . . ?
O13 K1 N12 119.92(5) . . ?
O15 K1 N12 121.39(5) . . ?
O12 K1 N12 58.31(5) . . ?
N11 K1 N12 178.29(5) . . ?
C63 O11 C62 110.6(2) . . ?
C63 O11 K1 112.59(14) . . ?
C62 O11 K1 117.67(14) . . ?
C65 O12 C64 112.12(19) . . ?
C65 O12 K1 120.46(14) . . ?
C64 O12 K1 112.74(14) . . ?
C68 O13 C69 109.36(16) . . ?
C68 O13 K1 112.29(12) . . ?
C69 O13 K1 109.30(11) . . ?
C71 O14 C70 111.78(17) . . ?
C71 O14 K1 121.09(12) . . ?
C70 O14 K1 115.89(12) . . ?
C74 O15 C75 109.50(18) . . ?
C74 O15 K1 113.61(14) . . ?
C75 O15 K1 107.77(13) . . ?
C77 O16 C76 111.04(18) . . ?
C77 O16 K1 122.78(13) . . ?
C76 O16 K1 112.06(13) . . ?
C61 N11 C73 109.5(2) . . ?
C61 N11 C67 110.86(19) . . ?
C73 N11 C67 110.5(2) . . ?
C61 N11 K1 108.68(15) . . ?
C73 N11 K1 109.48(14) . . ?
C67 N11 K1 107.71(13) . . ?
C66 N12 C72 110.7(2) . . ?
C66 N12 C78 110.60(19) . . ?
C72 N12 C78 110.05(19) . . ?
C66 N12 K1 110.13(14) . . ?
C72 N12 K1 107.42(13) . . ?
C78 N12 K1 107.86(14) . . ?
N11 C61 C62 113.6(2) . . ?
O11 C62 C61 109.4(2) . . ?
O11 C63 C64 109.8(2) . . ?
O12 C64 C63 109.0(2) . . ?
O12 C65 C66 108.36(19) . . ?
N12 C66 C65 113.7(2) . . ?
N11 C67 C68 112.86(19) . . ?
O13 C68 C67 110.0(2) . . ?
O13 C69 C70 110.15(17) . . ?
O14 C70 C69 108.98(17) . . ?
O14 C71 C72 108.71(19) . . ?
N12 C72 C71 114.19(19) . . ?
N11 C73 C74 112.4(2) . . ?
O15 C74 C73 108.4(2) . . ?
O15 C75 C76 110.55(19) . . ?
O16 C76 C75 109.43(19) . . ?
O16 C77 C78 109.1(2) . . ?
N12 C78 C77 114.58(19) . . ?
C84 O21 C81 109.4(2) . . ?
O21 C81 C82 106.7(2) . . ?
C81 C82 C83 102.7(2) . . ?
C84 C83 C82 102.8(2) . . ?
O21 C84 C83 107.9(2) . . ?
C94A O22A C91A 109.1(8) . . ?
C92A C91A O22A 99.8(8) . . ?
C93A C92A C91A 107.2(8) . . ?
C94A C93A C92A 107.7(9) . . ?
O22A C94A C93A 104.7(8) . . ?
C91B O22B C94B 98.6(10) . . ?
C92B C91B O22B 102.4(12) . . ?
C91B C92B C93B 102.3(10) . . ?
C94B C93B C92B 108.8(9) . . ?
C93B C94B O22B 105.9(9) . . ?

loop_
_geom_bond_atom_site_label_1
_geom_bond_atom_site_label_2
_geom_bond_distance
_geom_bond_site_symmetry_2
_geom_bond_publ_flag
Ni1 H1 1.39(2) . ?
Ni1 N1 1.8651(16) . ?
Ni1 N4 1.8709(16) . ?
Ni1 N3 1.9154(17) . ?
Ni2 H2 1.42(2) . ?
Ni2 N6 1.8645(17) . ?
Ni2 N2 1.8672(17) . ?
Ni2 N5 1.9179(17) . ?
N1 C2 1.350(2) . ?
N1 N2 1.373(2) . ?
N2 C3 1.346(2) . ?
N3 C5 1.318(3) . ?
N3 C4 1.468(3) . ?
N4 C7 1.345(3) . ?
N4 C10 1.428(2) . ?
N5 C29 1.321(3) . ?
N5 C28 1.462(3) . ?
N6 C31 1.342(3) . ?
N6 C34 1.433(3) . ?
C1 C2 1.386(3) . ?
C1 C3 1.387(3) . ?
C2 C4 1.493(3) . ?
C3 C28 1.496(3) . ?
C5 C6 1.411(3) . ?
C5 C8 1.505(3) . ?
C6 C7 1.390(3) . ?
C7 C9 1.519(3) . ?
C10 C15 1.411(3) . ?
C10 C11 1.411(3) . ?
C11 C12 1.399(3) . ?
C11 C16 1.490(3) . ?
C12 C13 1.380(3) . ?
C13 C14 1.383(3) . ?
C14 C15 1.391(3) . ?
C15 C22 1.494(3) . ?
C16 C17 1.393(3) . ?
C16 C21 1.400(3) . ?
C17 C18 1.384(3) . ?
C18 C19 1.386(3) . ?
C19 C20 1.375(3) . ?
C20 C21 1.380(3) . ?
C22 C27 1.388(3) . ?
C22 C23 1.393(3) . ?
C23 C24 1.379(3) . ?
C24 C25 1.379(4) . ?
C25 C26 1.386(3) . ?
C26 C27 1.392(3) . ?
C29 C30 1.400(3) . ?
C29 C32 1.516(3) . ?
C30 C31 1.399(3) . ?
C31 C33 1.511(3) . ?
C34 C35 1.407(3) . ?
C34 C39 1.411(3) . ?
C35 C36 1.394(3) . ?
C35 C40 1.491(3) . ?
C36 C37 1.384(3) . ?
C37 C38 1.382(3) . ?
C38 C39 1.395(3) . ?
C39 C46 1.496(3) . ?
C40 C45 1.388(3) . ?
C40 C41 1.391(3) . ?
C41 C42 1.389(3) . ?
C42 C43 1.385(3) . ?
C43 C44 1.379(3) . ?
C44 C45 1.392(3) . ?
C46 C51 1.387(3) . ?
C46 C47 1.392(3) . ?
C47 C48 1.383(3) . ?
C48 C49 1.369(4) . ?
C49 C50 1.384(4) . ?
C50 C51 1.390(3) . ?
K1 O16 2.7640(15) . ?
K1 O14 2.7911(15) . ?
K1 O11 2.8153(16) . ?
K1 O13 2.8470(15) . ?
K1 O15 2.8503(16) . ?
K1 O12 2.8610(16) . ?
K1 N11 3.059(2) . ?
K1 N12 3.0755(19) . ?
O11 C63 1.426(3) . ?
O11 C62 1.427(3) . ?
O12 C65 1.415(3) . ?
O12 C64 1.425(3) . ?
O13 C68 1.427(3) . ?
O13 C69 1.433(3) . ?
O14 C71 1.420(3) . ?
O14 C70 1.427(2) . ?
O15 C74 1.421(3) . ?
O15 C75 1.432(3) . ?
O16 C77 1.419(3) . ?
O16 C76 1.427(3) . ?
N11 C61 1.465(3) . ?
N11 C73 1.465(3) . ?
N11 C67 1.472(3) . ?
N12 C66 1.461(3) . ?
N12 C72 1.464(3) . ?
N12 C78 1.475(3) . ?
C61 C62 1.495(4) . ?
C63 C64 1.488(4) . ?
C65 C66 1.507(4) . ?
C67 C68 1.498(3) . ?
C69 C70 1.497(3) . ?
C71 C72 1.508(3) . ?
C73 C74 1.504(3) . ?
C75 C76 1.483(4) . ?
C77 C78 1.497(4) . ?
O21 C84 1.414(3) . ?
O21 C81 1.432(3) . ?
C81 C82 1.506(4) . ?
C82 C83 1.516(4) . ?
C83 C84 1.494(4) . ?
O22A C94A 1.361(11) . ?
O22A C91A 1.539(11) . ?
C91A C92A 1.474(10) . ?
C92A C93A 1.468(11) . ?
C93A C94A 1.389(10) . ?
O22B C91B 1.505(13) . ?
O22B C94B 1.533(10) . ?
C91B C92B 1.440(12) . ?
C92B C93B 1.512(12) . ?
C93B C94B 1.370(12) . ?
